data_4066268
loop_
_publ_author_name
'Hlina, Johann'
'Baumgartner, Judith'
'Marschner, Christoph'

_publ_section_title
;
 Polygermane Building Blocks&#x2020;
;
_journal_issue 21
_journal_name_full Organometallics
_journal_page_first 5289
_journal_paper_doi 10.1021/om100377n
_journal_volume 29
_journal_year 2010
_chemical_formula_sum 'C18 H48 Ge4 Si'
_chemical_formula_weight 583.01
_chemical_name_systematic
;
 ?
;
_space_group_IT_number 146
_symmetry_cell_setting trigonal
_symmetry_space_group_name_Hall 'R 3'
_symmetry_space_group_name_H-M 'R 3 :H'
_atom_sites_solution_hydrogens geom
_atom_sites_solution_primary direct
_atom_sites_solution_secondary difmap
_audit_creation_method SHELXL-97
_cell_angle_alpha 90.00
_cell_angle_beta 90.00
_cell_angle_gamma 120.00
_cell_formula_units_Z 3
_cell_length_a 14.591(2)
_cell_length_b 14.591(2)
_cell_length_c 10.863(2)
_cell_measurement_reflns_used 4565
_cell_measurement_temperature 100(2)
_cell_measurement_theta_max 52.637
_cell_measurement_theta_min 4.939
_cell_volume 2002.9(5)
_computing_cell_refinement 'Bruker XSCANS'
_computing_data_collection 'Bruker XSCANS'
_computing_data_reduction 'Bruker SHELXTL'
_computing_molecular_graphics 'Bruker SHELXTL'
_computing_publication_material 'Bruker SHELXTL'
_computing_structure_refinement 'SHELXL-97 (Sheldrick, 1997)'
_computing_structure_solution 'SHELXS-97 (Sheldrick, 1990)'
_diffrn_ambient_temperature 100(2)
_diffrn_measured_fraction_theta_full 1.000
_diffrn_measured_fraction_theta_max 1.000
_diffrn_measurement_device_type 'SMART APEX'
_diffrn_measurement_method '\w scans'
_diffrn_radiation_monochromator graphite
_diffrn_radiation_source 'fine-focus sealed tube'
_diffrn_radiation_type MoK\a
_diffrn_radiation_wavelength 0.71073
_diffrn_reflns_av_R_equivalents 0.0632
_diffrn_reflns_av_sigmaI/netI 0.0585
_diffrn_reflns_limit_h_max 18
_diffrn_reflns_limit_h_min -18
_diffrn_reflns_limit_k_max 17
_diffrn_reflns_limit_k_min -18
_diffrn_reflns_limit_l_max 13
_diffrn_reflns_limit_l_min -13
_diffrn_reflns_number 5173
_diffrn_reflns_theta_full 26.27
_diffrn_reflns_theta_max 26.27
_diffrn_reflns_theta_min 2.47
_exptl_absorpt_coefficient_mu 4.504
_exptl_absorpt_correction_T_max 0.3653
_exptl_absorpt_correction_T_min 0.3097
_exptl_absorpt_correction_type multi-scan
_exptl_absorpt_process_details SADABS
_exptl_crystal_colour colorless
_exptl_crystal_density_diffrn 1.450
_exptl_crystal_density_method 'not measured'
_exptl_crystal_description blocks
_exptl_crystal_F_000 894
_exptl_crystal_size_max 0.34
_exptl_crystal_size_mid 0.32
_exptl_crystal_size_min 0.28
_refine_diff_density_max 0.500
_refine_diff_density_min -0.400
_refine_diff_density_rms 0.068
_refine_ls_abs_structure_details 'Flack H D (1983), Acta Cryst. A39, 876-881'
_refine_ls_abs_structure_Flack 0.016(15)
_refine_ls_extinction_method none
_refine_ls_goodness_of_fit_ref 0.887
_refine_ls_hydrogen_treatment constr
_refine_ls_matrix_type full
_refine_ls_number_parameters 74
_refine_ls_number_reflns 1784
_refine_ls_number_restraints 1
_refine_ls_restrained_S_all 0.886
_refine_ls_R_factor_all 0.0230
_refine_ls_R_factor_gt 0.0224
_refine_ls_shift/su_max 0.001
_refine_ls_shift/su_mean 0.000
_refine_ls_structure_factor_coef Fsqd
_refine_ls_weighting_details 'calc w=1/[\s^2^(Fo^2^)+(0.0000P)^2^+0.0000P] where P=(Fo^2^+2Fc^2^)/3'
_refine_ls_weighting_scheme calc
_refine_ls_wR_factor_gt 0.0484
_refine_ls_wR_factor_ref 0.0486
_reflns_number_gt 1736
_reflns_number_total 1784
_reflns_threshold_expression >2sigma(I)
_cod_data_source_file om100377n_si_001.cif
_cod_data_source_block 6_662j
_cod_original_cell_volume 2002.7(6)
_cod_original_sg_symbol_H-M R3
_cod_database_code 4066268

loop_
_symmetry_equiv_pos_as_xyz
'x, y, z'
'-y, x-y, z'
'-x+y, -x, z'
'x+2/3, y+1/3, z+1/3'
'-y+2/3, x-y+1/3, z+1/3'
'-x+y+2/3, -x+1/3, z+1/3'
'x+1/3, y+2/3, z+2/3'
'-y+1/3, x-y+2/3, z+2/3'
'-x+y+1/3, -x+2/3, z+2/3'

loop_
_atom_site_label
_atom_site_type_symbol
_atom_site_fract_x
_atom_site_fract_y
_atom_site_fract_z
_atom_site_U_iso_or_equiv
_atom_site_adp_type
_atom_site_occupancy
_atom_site_symmetry_multiplicity
_atom_site_calc_flag
_atom_site_refinement_flags
Ge1 Ge 0.6667 0.3333 0.45551(3) 0.01310(11) Uani 1 3 d S
Ge2 Ge 0.49198(2) 0.27126(2) 0.54515(3) 0.02032(10) Uani 1 1 d .
Si1 Si 0.6667 0.3333 0.23299(12) 0.0160(3) Uani 1 3 d S
C2 C 0.5040(2) 0.2241(3) 0.0464(3) 0.0270(7) Uani 1 1 d .
H2A H 0.4334 0.1638 0.0300 0.041 Uiso 1 1 calc R
H2B H 0.5558 0.2196 -0.0069 0.041 Uiso 1 1 calc R
H2C H 0.5041 0.2901 0.0296 0.041 Uiso 1 1 calc R
C1 C 0.5333(2) 0.2220(2) 0.1820(2) 0.0209(6) Uani 1 1 d .
H1A H 0.4792 0.2280 0.2324 0.025 Uiso 1 1 calc R
C3 C 0.5216(2) 0.1136(2) 0.2130(3) 0.0261(7) Uani 1 1 d .
H3A H 0.4518 0.0571 0.1863 0.039 Uiso 1 1 calc R
H3B H 0.5287 0.1084 0.3021 0.039 Uiso 1 1 calc R
H3C H 0.5768 0.1063 0.1704 0.039 Uiso 1 1 calc R
C6 C 0.5017(3) 0.2972(3) 0.7230(3) 0.0348(8) Uani 1 1 d .
H6A H 0.5457 0.2715 0.7605 0.052 Uiso 1 1 calc R
H6B H 0.4306 0.2598 0.7592 0.052 Uiso 1 1 calc R
H6C H 0.5335 0.3733 0.7383 0.052 Uiso 1 1 calc R
C4 C 0.4001(3) 0.1188(2) 0.5219(4) 0.0404(9) Uani 1 1 d .
H4A H 0.3866 0.1032 0.4339 0.061 Uiso 1 1 calc R
H4B H 0.3328 0.0953 0.5648 0.061 Uiso 1 1 calc R
H4C H 0.4347 0.0814 0.5555 0.061 Uiso 1 1 calc R
C5 C 0.4163(2) 0.3394(3) 0.4794(3) 0.0300(7) Uani 1 1 d .
H5A H 0.3519 0.3176 0.5277 0.045 Uiso 1 1 calc R
H5B H 0.3972 0.3183 0.3933 0.045 Uiso 1 1 calc R
H5C H 0.4618 0.4164 0.4841 0.045 Uiso 1 1 calc R

loop_
_atom_site_aniso_label
_atom_site_aniso_U_11
_atom_site_aniso_U_22
_atom_site_aniso_U_33
_atom_site_aniso_U_23
_atom_site_aniso_U_13
_atom_site_aniso_U_12
Ge1 0.01403(16) 0.01403(16) 0.0112(2) 0.000 0.000 0.00701(8)
Ge2 0.01928(18) 0.02239(18) 0.01876(15) 0.00100(13) 0.00261(12) 0.01001(15)
Si1 0.0168(4) 0.0168(4) 0.0145(6) 0.000 0.000 0.0084(2)
C2 0.0244(17) 0.0326(18) 0.0203(13) -0.0058(13) -0.0071(12) 0.0114(14)
C1 0.0219(16) 0.0242(16) 0.0169(13) -0.0033(11) -0.0014(11) 0.0119(14)
C3 0.0237(16) 0.0194(16) 0.0294(15) -0.0029(13) -0.0006(12) 0.0064(14)
C6 0.033(2) 0.060(2) 0.0208(17) -0.0033(16) 0.0008(13) 0.0303(19)
C4 0.030(2) 0.0226(18) 0.059(2) 0.0023(16) 0.0154(17) 0.0055(16)
C5 0.0224(17) 0.036(2) 0.0328(17) -0.0004(14) -0.0011(14) 0.0160(16)

loop_
_atom_type_symbol
_atom_type_description
_atom_type_scat_dispersion_real
_atom_type_scat_dispersion_imag
_atom_type_scat_source
C C 0.0033 0.0016 'International Tables Vol C Tables 4.2.6.8 and 6.1.1.4'
H H 0.0000 0.0000 'International Tables Vol C Tables 4.2.6.8 and 6.1.1.4'
Si Si 0.0817 0.0704 'International Tables Vol C Tables 4.2.6.8 and 6.1.1.4'
Ge Ge 0.1547 1.8001 'International Tables Vol C Tables 4.2.6.8 and 6.1.1.4'

loop_
_geom_angle_atom_site_label_1
_geom_angle_atom_site_label_2
_geom_angle_atom_site_label_3
_geom_angle
_geom_angle_site_symmetry_1
_geom_angle_site_symmetry_3
Si1 Ge1 Ge2 113.515(11) . 2_655
Si1 Ge1 Ge2 113.514(11) . .
Ge2 Ge1 Ge2 105.143(13) 2_655 .
Si1 Ge1 Ge2 113.514(11) . 3_665
Ge2 Ge1 Ge2 105.143(13) 2_655 3_665
Ge2 Ge1 Ge2 105.143(13) . 3_665
C5 Ge2 C4 106.93(14) . .
C5 Ge2 C6 105.46(14) . .
C4 Ge2 C6 106.80(17) . .
C5 Ge2 Ge1 114.61(10) . .
C4 Ge2 Ge1 111.43(11) . .
C6 Ge2 Ge1 111.13(10) . .
C1 Si1 C1 111.80(8) 2_655 .
C1 Si1 C1 111.80(8) 2_655 3_665
C1 Si1 C1 111.80(8) . 3_665
C1 Si1 Ge1 107.03(9) 2_655 .
C1 Si1 Ge1 107.03(9) . .
C1 Si1 Ge1 107.03(9) 3_665 .
C2 C1 C3 109.9(2) . .
C2 C1 Si1 116.1(2) . .
C3 C1 Si1 110.9(2) . .

loop_
_geom_bond_atom_site_label_1
_geom_bond_atom_site_label_2
_geom_bond_distance
_geom_bond_site_symmetry_2
Ge1 Si1 2.4172(14) .
Ge1 Ge2 2.4406(4) 2_655
Ge1 Ge2 2.4406(4) .
Ge1 Ge2 2.4407(4) 3_665
Ge2 C5 1.954(3) .
Ge2 C4 1.957(3) .
Ge2 C6 1.960(3) .
Si1 C1 1.890(3) 2_655
Si1 C1 1.890(3) .
Si1 C1 1.890(3) 3_665
C2 C1 1.539(4) .
C1 C3 1.541(4) .

loop_
_geom_torsion_atom_site_label_1
_geom_torsion_atom_site_label_2
_geom_torsion_atom_site_label_3
_geom_torsion_atom_site_label_4
_geom_torsion
_geom_torsion_site_symmetry_1
_geom_torsion_site_symmetry_4
Si1 Ge1 Ge2 C5 -50.35(11) . .
Ge2 Ge1 Ge2 C5 -175.00(10) 2_655 .
Ge2 Ge1 Ge2 C5 74.29(11) 3_665 .
Si1 Ge1 Ge2 C4 71.23(13) . .
Ge2 Ge1 Ge2 C4 -53.41(13) 2_655 .
Ge2 Ge1 Ge2 C4 -164.12(13) 3_665 .
Si1 Ge1 Ge2 C6 -169.79(13) . .
Ge2 Ge1 Ge2 C6 65.57(13) 2_655 .
Ge2 Ge1 Ge2 C6 -45.14(13) 3_665 .
Ge2 Ge1 Si1 C1 -30.62(10) 2_655 2_655
Ge2 Ge1 Si1 C1 -150.62(10) . 2_655
Ge2 Ge1 Si1 C1 89.38(10) 3_665 2_655
Ge2 Ge1 Si1 C1 89.38(10) 2_655 .
Ge2 Ge1 Si1 C1 -30.62(10) . .
Ge2 Ge1 Si1 C1 -150.62(10) 3_665 .
Ge2 Ge1 Si1 C1 -150.62(10) 2_655 3_665
Ge2 Ge1 Si1 C1 89.38(10) . 3_665
Ge2 Ge1 Si1 C1 -30.62(10) 3_665 3_665
C1 Si1 C1 C2 -78.2(2) 2_655 .
C1 Si1 C1 C2 48.0(2) 3_665 .
Ge1 Si1 C1 C2 164.86(19) . .
C1 Si1 C1 C3 48.1(3) 2_655 .
C1 Si1 C1 C3 174.28(15) 3_665 .
Ge1 Si1 C1 C3 -68.82(19) . .
